data_7156597
loop_
_publ_author_name
'Xiao, Jun-An'
'Cheng, Xiu-Liang'
'Li, Yu-Chun'
'He, Yi-Miao'
'Li, Jin-Lian'
'Liu, Zhi-Ping'
'Xia, Peng-Ju'
'Su, Wei'
'Yang, Hua'

_publ_section_title
;
 Palladium-catalysed ring-opening [3 + 2]-annulation of
 spirovinylcyclopropyl oxindole to diastereoselectively access
 spirooxindoles.
;
_journal_issue 1
_journal_name_full 'Organic &amp; biomolecular chemistry'
_journal_page_first 103
_journal_page_last 107
_journal_paper_doi 10.1039/c8ob02859a
_journal_volume 17
_journal_year 2018
_chemical_formula_sum 'C54 H46 Cl2 N4 O6'
_chemical_formula_weight 917.85
_space_group_IT_number 2
_space_group_name_Hall '-P 1'
_space_group_name_H-M_alt 'P -1'
_symmetry_cell_setting triclinic
_symmetry_space_group_name_Hall '-P 1'
_symmetry_space_group_name_H-M 'P -1'
_atom_sites_solution_hydrogens geom
_atom_sites_solution_primary direct
_atom_sites_solution_secondary difmap
_audit_block_doi 10.5517/ccdc.csd.cc20bmkk
_audit_creation_method SHELXL-97
_audit_update_record
;
2018-07-22 deposited with the CCDC.
2018-11-29 downloaded from the CCDC.
;
_cell_angle_alpha 100.8225(11)
_cell_angle_beta 90.1216(11)
_cell_angle_gamma 110.2565(10)
_cell_formula_units_Z 1
_cell_length_a 8.9496(3)
_cell_length_b 9.6224(3)
_cell_length_c 14.1054(5)
_cell_measurement_reflns_used 5119
_cell_measurement_temperature 293(2)
_cell_measurement_theta_max 27.52
_cell_measurement_theta_min 3.21
_cell_volume 1116.34(7)
_computing_structure_refinement 'SHELXL-97 (Sheldrick, 1997)'
_computing_structure_solution 'SHELXS-97 (Sheldrick, 1990)'
_diffrn_ambient_temperature 293(2)
_diffrn_measured_fraction_theta_full 0.995
_diffrn_measured_fraction_theta_max 0.995
_diffrn_measurement_device_type 'CCD area detector'
_diffrn_measurement_method 'phi and omega scans'
_diffrn_radiation_monochromator graphite
_diffrn_radiation_source 'fine-focus sealed tube'
_diffrn_radiation_type MoK\a
_diffrn_radiation_wavelength 0.71076
_diffrn_reflns_av_R_equivalents 0.0259
_diffrn_reflns_av_sigmaI/netI 0.0235
_diffrn_reflns_limit_h_max 11
_diffrn_reflns_limit_h_min -11
_diffrn_reflns_limit_k_max 12
_diffrn_reflns_limit_k_min -12
_diffrn_reflns_limit_l_max 18
_diffrn_reflns_limit_l_min -18
_diffrn_reflns_number 23598
_diffrn_reflns_theta_full 27.52
_diffrn_reflns_theta_max 27.52
_diffrn_reflns_theta_min 3.21
_exptl_absorpt_coefficient_mu 0.204
_exptl_absorpt_correction_T_max 0.9467
_exptl_absorpt_correction_T_min 0.9096
_exptl_crystal_colour COLORLESS
_exptl_crystal_density_diffrn 1.365
_exptl_crystal_density_method 'not measured'
_exptl_crystal_description BAR
_exptl_crystal_F_000 480
_exptl_crystal_size_max 0.47
_exptl_crystal_size_mid 0.30
_exptl_crystal_size_min 0.27
_refine_diff_density_max 0.277
_refine_diff_density_min -0.396
_refine_diff_density_rms 0.046
_refine_ls_extinction_method none
_refine_ls_goodness_of_fit_ref 1.025
_refine_ls_hydrogen_treatment mixed
_refine_ls_matrix_type full
_refine_ls_number_parameters 306
_refine_ls_number_reflns 5119
_refine_ls_number_restraints 0
_refine_ls_restrained_S_all 1.025
_refine_ls_R_factor_all 0.0578
_refine_ls_R_factor_gt 0.0446
_refine_ls_shift/su_max 0.002
_refine_ls_shift/su_mean 0.000
_refine_ls_structure_factor_coef Fsqd
_refine_ls_weighting_details 'calc w=1/[\s^2^(Fo^2^)+(0.0611P)^2^+0.3542P] where P=(Fo^2^+2Fc^2^)/3'
_refine_ls_weighting_scheme calc
_refine_ls_wR_factor_gt 0.1129
_refine_ls_wR_factor_ref 0.1210
_reflns_number_gt 4153
_reflns_number_total 5119
_reflns_threshold_expression >2sigma(I)
_cod_data_source_file c8ob02859a2.cif
_cod_data_source_block ja_CCDC1
_cod_depositor_comments
;
The following automatic conversions were performed:

'_symmetry_cell_setting' value 'Triclinic' changed to 'triclinic'
according to
/home/data/users/saulius/crontab/automatic-downloads/rss-feeds/RSC/lib/dictionaries/cif_core.dic
dictionary named 'cif_core.dic' version 2.4.2 from 2011-04-26.

Automatic conversion script
Id: cif_fix_values 4973 2017-02-22 13:04:09Z antanas 

 Adding full bibliography for 7156596--7156597.cif.
;
_cod_original_cell_volume 1116.34(6)
_cod_original_sg_symbol_H-M P-1
_cod_database_code 7156597

loop_
_symmetry_equiv_pos_as_xyz
'x, y, z'
'-x, -y, -z'

loop_
_atom_site_label
_atom_site_type_symbol
_atom_site_fract_x
_atom_site_fract_y
_atom_site_fract_z
_atom_site_U_iso_or_equiv
_atom_site_adp_type
_atom_site_occupancy
_atom_site_symmetry_multiplicity
_atom_site_calc_flag
_atom_site_refinement_flags
Cl1 Cl 0.49702(5) 0.77986(5) 0.03682(3) 0.05307(15) Uani 1 1 d .
O3 O 0.05917(13) 1.06875(13) 0.12818(8) 0.0427(3) Uani 1 1 d .
N2 N 0.25740(13) 0.96837(13) 0.10679(9) 0.0300(3) Uani 1 1 d .
C6 C 0.41250(15) 1.00393(16) 0.14935(10) 0.0283(3) Uani 1 1 d .
C1 C 0.44864(16) 1.13265(16) 0.22380(10) 0.0290(3) Uani 1 1 d .
C19 C 0.22964(16) 1.20073(16) 0.32504(10) 0.0309(3) Uani 1 1 d .
H19 H 0.1244 1.2039 0.3092 0.037 Uiso 1 1 calc R
N1 N 0.22480(18) 1.42911(15) 0.44118(10) 0.0450(3) Uani 1 1 d .
C9 C 0.16069(17) 0.83984(17) 0.03179(11) 0.0344(3) Uani 1 1 d .
H9A H 0.2305 0.7966 -0.0056 0.041 Uiso 1 1 calc R
H9B H 0.1050 0.8755 -0.0118 0.041 Uiso 1 1 calc R
C15 C 0.04036(17) 0.71901(16) 0.07480(11) 0.0343(3) Uani 1 1 d .
C20 C 0.19978(18) 1.06924(17) 0.37518(11) 0.0352(3) Uani 1 1 d .
C2 C 0.59449(17) 1.19149(18) 0.27642(11) 0.0368(3) Uani 1 1 d .
H2 H 0.6164 1.2750 0.3268 0.044 Uiso 1 1 calc R
O2 O 0.09573(16) 1.41640(16) 0.40586(12) 0.0636(4) Uani 1 1 d .
C8 C 0.31030(16) 1.18811(16) 0.22778(10) 0.0293(3) Uani 1 1 d .
C7 C 0.19180(16) 1.07105(16) 0.14965(10) 0.0306(3) Uani 1 1 d .
C18 C 0.32847(18) 1.35873(16) 0.38130(11) 0.0344(3) Uani 1 1 d .
H18 H 0.4104 1.3511 0.4241 0.041 Uiso 1 1 calc R
C5 C 0.52755(18) 0.93870(17) 0.12773(11) 0.0341(3) Uani 1 1 d .
C4 C 0.67555(18) 1.00106(19) 0.17987(12) 0.0413(4) Uani 1 1 d .
H4 H 0.7532 0.9582 0.1646 0.050 Uiso 1 1 calc R
C16 C 0.34964(19) 1.34839(17) 0.20823(11) 0.0358(3) Uani 1 1 d .
H16A H 0.4306 1.3687 0.1620 0.043 Uiso 1 1 calc R
H16B H 0.2550 1.3604 0.1829 0.043 Uiso 1 1 calc R
C3 C 0.70827(18) 1.1250(2) 0.25349(13) 0.0432(4) Uani 1 1 d .
H3 H 0.8073 1.1648 0.2883 0.052 Uiso 1 1 calc R
C14 C -0.1199(2) 0.69865(19) 0.06542(14) 0.0474(4) Uani 1 1 d .
H14 H -0.1527 0.7597 0.0328 0.057 Uiso 1 1 calc R
C17 C 0.4112(2) 1.45487(17) 0.30636(12) 0.0403(4) Uani 1 1 d .
H17 H 0.5258 1.4737 0.3146 0.048 Uiso 1 1 calc R
O1 O 0.2788(2) 1.5014(2) 0.52165(11) 0.0809(5) Uani 1 1 d .
C10 C 0.0856(2) 0.6259(2) 0.12362(14) 0.0512(4) Uani 1 1 d .
H10 H 0.1930 0.6378 0.1308 0.061 Uiso 1 1 calc R
C23 C 0.1385(3) 0.8155(2) 0.45820(17) 0.0657(6) Uani 1 1 d .
H23 H 0.1186 0.7308 0.4857 0.079 Uiso 1 1 calc R
C13 C -0.2319(2) 0.5884(2) 0.10405(18) 0.0624(5) Uani 1 1 d .
H13 H -0.3394 0.5760 0.0974 0.075 Uiso 1 1 calc R
C26 C 0.3931(3) 1.6046(2) 0.31370(14) 0.0543(5) Uani 1 1 d .
H26 H 0.2896 1.6055 0.3128 0.065 Uiso 1 1 calc R
C21 C 0.3057(2) 1.0648(2) 0.44472(15) 0.0543(5) Uani 1 1 d .
H21 H 0.3995 1.1473 0.4639 0.065 Uiso 1 1 calc R
C25 C 0.0618(2) 0.9443(2) 0.34860(15) 0.0582(5) Uani 1 1 d .
H25 H -0.0126 0.9449 0.3027 0.070 Uiso 1 1 calc R
C12 C -0.1852(2) 0.4978(2) 0.15192(16) 0.0584(5) Uani 1 1 d .
H12 H -0.2608 0.4238 0.1779 0.070 Uiso 1 1 calc R
C11 C -0.0269(2) 0.5160(2) 0.16162(16) 0.0612(5) Uani 1 1 d .
H11 H 0.0048 0.4540 0.1940 0.073 Uiso 1 1 calc R
C22 C 0.2742(3) 0.9392(3) 0.48622(18) 0.0680(6) Uani 1 1 d .
H22 H 0.3463 0.9389 0.5337 0.082 Uiso 1 1 calc R
C27 C 0.5071(5) 1.7325(3) 0.3211(2) 0.0837(9) Uani 1 1 d .
C24 C 0.0330(3) 0.8181(2) 0.38950(18) 0.0732(7) Uani 1 1 d .
H24 H -0.0594 0.7343 0.3698 0.088 Uiso 1 1 calc R
H27A H 0.488(4) 1.820(4) 0.325(2) 0.108(10) Uiso 1 1 d .
H27B H 0.610(5) 1.725(4) 0.328(3) 0.137(15) Uiso 1 1 d .

loop_
_atom_site_aniso_label
_atom_site_aniso_U_11
_atom_site_aniso_U_22
_atom_site_aniso_U_33
_atom_site_aniso_U_23
_atom_site_aniso_U_13
_atom_site_aniso_U_12
Cl1 0.0543(3) 0.0545(3) 0.0558(3) -0.0018(2) 0.0060(2) 0.0325(2)
O3 0.0324(6) 0.0493(7) 0.0493(7) 0.0048(5) -0.0078(5) 0.0206(5)
N2 0.0255(6) 0.0311(6) 0.0329(6) 0.0058(5) -0.0008(5) 0.0097(5)
C6 0.0240(6) 0.0310(7) 0.0322(7) 0.0128(5) 0.0031(5) 0.0091(5)
C1 0.0248(6) 0.0320(7) 0.0327(7) 0.0115(6) 0.0035(5) 0.0106(5)
C19 0.0271(7) 0.0307(7) 0.0359(7) 0.0073(6) 0.0027(5) 0.0111(6)
N1 0.0536(9) 0.0369(7) 0.0446(8) 0.0072(6) 0.0138(7) 0.0167(6)
C9 0.0333(7) 0.0365(8) 0.0308(7) 0.0044(6) -0.0013(6) 0.0104(6)
C15 0.0330(7) 0.0309(7) 0.0354(8) 0.0018(6) -0.0007(6) 0.0094(6)
C20 0.0368(8) 0.0337(8) 0.0377(8) 0.0099(6) 0.0110(6) 0.0142(6)
C2 0.0289(7) 0.0385(8) 0.0407(8) 0.0075(6) -0.0031(6) 0.0092(6)
O2 0.0492(8) 0.0601(8) 0.0874(10) 0.0086(7) 0.0166(7) 0.0299(7)
C8 0.0259(7) 0.0300(7) 0.0336(7) 0.0081(6) 0.0010(5) 0.0110(5)
C7 0.0278(7) 0.0333(7) 0.0327(7) 0.0095(6) 0.0003(5) 0.0117(6)
C18 0.0352(8) 0.0324(7) 0.0370(8) 0.0065(6) 0.0030(6) 0.0140(6)
C5 0.0335(7) 0.0367(8) 0.0372(8) 0.0112(6) 0.0078(6) 0.0165(6)
C4 0.0289(7) 0.0503(9) 0.0537(10) 0.0190(8) 0.0079(7) 0.0208(7)
C16 0.0387(8) 0.0332(8) 0.0383(8) 0.0113(6) 0.0031(6) 0.0142(6)
C3 0.0250(7) 0.0515(10) 0.0541(10) 0.0152(8) -0.0032(7) 0.0123(7)
C14 0.0373(9) 0.0414(9) 0.0663(11) 0.0159(8) 0.0013(8) 0.0147(7)
C17 0.0411(8) 0.0331(8) 0.0444(9) 0.0090(7) 0.0068(7) 0.0095(7)
O1 0.0992(13) 0.0823(11) 0.0494(8) -0.0179(8) 0.0062(8) 0.0336(10)
C10 0.0379(9) 0.0541(11) 0.0660(12) 0.0242(9) -0.0007(8) 0.0153(8)
C23 0.0878(16) 0.0492(11) 0.0752(14) 0.0351(10) 0.0365(12) 0.0308(11)
C13 0.0358(9) 0.0530(11) 0.1004(17) 0.0257(11) 0.0110(10) 0.0128(8)
C26 0.0756(13) 0.0378(9) 0.0523(11) 0.0130(8) 0.0123(9) 0.0214(9)
C21 0.0511(10) 0.0523(11) 0.0620(12) 0.0260(9) -0.0002(9) 0.0139(8)
C25 0.0540(11) 0.0483(11) 0.0613(12) 0.0194(9) 0.0006(9) 0.0001(9)
C12 0.0489(10) 0.0454(10) 0.0793(14) 0.0247(10) 0.0157(9) 0.0082(8)
C11 0.0578(12) 0.0564(12) 0.0773(14) 0.0349(11) 0.0053(10) 0.0190(10)
C22 0.0729(14) 0.0699(14) 0.0781(15) 0.0433(12) 0.0104(11) 0.0315(12)
C27 0.120(3) 0.0357(11) 0.0810(17) 0.0153(11) 0.0222(16) 0.0083(13)
C24 0.0789(15) 0.0446(11) 0.0809(16) 0.0237(11) 0.0159(12) -0.0030(10)

loop_
_atom_type_symbol
_atom_type_description
_atom_type_scat_dispersion_real
_atom_type_scat_dispersion_imag
_atom_type_scat_source
C C 0.0033 0.0016 'International Tables Vol C Tables 4.2.6.8 and 6.1.1.4'
H H 0.0000 0.0000 'International Tables Vol C Tables 4.2.6.8 and 6.1.1.4'
Cl Cl 0.1484 0.1585 'International Tables Vol C Tables 4.2.6.8 and 6.1.1.4'
N N 0.0061 0.0033 'International Tables Vol C Tables 4.2.6.8 and 6.1.1.4'
O O 0.0106 0.0060 'International Tables Vol C Tables 4.2.6.8 and 6.1.1.4'

loop_
_geom_angle_atom_site_label_1
_geom_angle_atom_site_label_2
_geom_angle_atom_site_label_3
_geom_angle
C7 N2 C6 110.34(11)
C7 N2 C9 118.96(12)
C6 N2 C9 130.60(12)
C5 C6 C1 118.95(13)
C5 C6 N2 131.61(13)
C1 C6 N2 109.40(12)
C2 C1 C6 120.80(13)
C2 C1 C8 130.53(14)
C6 C1 C8 108.61(12)
C20 C19 C18 118.07(12)
C20 C19 C8 115.67(12)
C18 C19 C8 103.78(11)
C20 C19 H19 106.1
C18 C19 H19 106.1
C8 C19 H19 106.1
O1 N1 O2 123.62(16)
O1 N1 C18 117.34(16)
O2 N1 C18 118.98(14)
N2 C9 C15 111.88(12)
N2 C9 H9A 109.2
C15 C9 H9A 109.2
N2 C9 H9B 109.2
C15 C9 H9B 109.2
H9A C9 H9B 107.9
C14 C15 C10 118.34(15)
C14 C15 C9 119.80(14)
C10 C15 C9 121.86(14)
C21 C20 C25 117.78(16)
C21 C20 C19 123.35(15)
C25 C20 C19 118.84(15)
C1 C2 C3 119.40(15)
C1 C2 H2 120.3
C3 C2 H2 120.3
C1 C8 C7 102.18(11)
C1 C8 C16 115.00(12)
C7 C8 C16 111.13(11)
C1 C8 C19 117.62(11)
C7 C8 C19 109.87(11)
C16 C8 C19 101.26(11)
O3 C7 N2 125.03(13)
O3 C7 C8 125.54(13)
N2 C7 C8 109.43(11)
N1 C18 C19 110.88(12)
N1 C18 C17 111.23(12)
C19 C18 C17 107.49(12)
N1 C18 H18 109.1
C19 C18 H18 109.1
C17 C18 H18 109.1
C6 C5 C4 119.74(14)
C6 C5 Cl1 123.11(12)
C4 C5 Cl1 117.16(12)
C3 C4 C5 120.73(14)
C3 C4 H4 119.6
C5 C4 H4 119.6
C17 C16 C8 105.40(12)
C17 C16 H16A 110.7
C8 C16 H16A 110.7
C17 C16 H16B 110.7
C8 C16 H16B 110.7
H16A C16 H16B 108.8
C4 C3 C2 120.36(14)
C4 C3 H3 119.8
C2 C3 H3 119.8
C15 C14 C13 120.69(17)
C15 C14 H14 119.7
C13 C14 H14 119.7
C26 C17 C16 113.76(14)
C26 C17 C18 117.05(14)
C16 C17 C18 104.21(12)
C26 C17 H17 107.1
C16 C17 H17 107.1
C18 C17 H17 107.1
C11 C10 C15 120.58(17)
C11 C10 H10 119.7
C15 C10 H10 119.7
C24 C23 C22 119.06(19)
C24 C23 H23 120.5
C22 C23 H23 120.5
C12 C13 C14 120.20(17)
C12 C13 H13 119.9
C14 C13 H13 119.9
C27 C26 C17 126.1(3)
C27 C26 H26 116.9
C17 C26 H26 116.9
C20 C21 C22 120.84(19)
C20 C21 H21 119.6
C22 C21 H21 119.6
C20 C25 C24 120.8(2)
C20 C25 H25 119.6
C24 C25 H25 119.6
C13 C12 C11 119.90(17)
C13 C12 H12 120.1
C11 C12 H12 120.1
C12 C11 C10 120.29(18)
C12 C11 H11 119.9
C10 C11 H11 119.9
C23 C22 C21 120.8(2)
C23 C22 H22 119.6
C21 C22 H22 119.6
C26 C27 H27A 122(2)
C26 C27 H27B 113(2)
H27A C27 H27B 125(3)
C23 C24 C25 120.7(2)
C23 C24 H24 119.6
C25 C24 H24 119.6

loop_
_geom_bond_atom_site_label_1
_geom_bond_atom_site_label_2
_geom_bond_distance
Cl1 C5 1.7402(16)
O3 C7 1.2161(17)
N2 C7 1.3658(19)
N2 C6 1.4123(17)
N2 C9 1.4702(18)
C6 C5 1.387(2)
C6 C1 1.405(2)
C1 C2 1.3790(19)
C1 C8 1.5058(18)
C19 C20 1.508(2)
C19 C18 1.529(2)
C19 C8 1.556(2)
C19 H19 0.9800
N1 O1 1.214(2)
N1 O2 1.2142(19)
N1 C18 1.502(2)
C9 C15 1.510(2)
C9 H9A 0.9700
C9 H9B 0.9700
C15 C14 1.381(2)
C15 C10 1.386(2)
C20 C21 1.379(2)
C20 C25 1.383(2)
C2 C3 1.388(2)
C2 H2 0.9300
C8 C7 1.520(2)
C8 C16 1.537(2)
C18 C17 1.555(2)
C18 H18 0.9800
C5 C4 1.391(2)
C4 C3 1.371(3)
C4 H4 0.9300
C16 C17 1.531(2)
C16 H16A 0.9700
C16 H16B 0.9700
C3 H3 0.9300
C14 C13 1.382(3)
C14 H14 0.9300
C17 C26 1.489(2)
C17 H17 0.9800
C10 C11 1.378(3)
C10 H10 0.9300
C23 C24 1.361(3)
C23 C22 1.367(3)
C23 H23 0.9300
C13 C12 1.365(3)
C13 H13 0.9300
C26 C27 1.284(3)
C26 H26 0.9300
C21 C22 1.383(3)
C21 H21 0.9300
C25 C24 1.386(3)
C25 H25 0.9300
C12 C11 1.369(3)
C12 H12 0.9300
C11 H11 0.9300
C22 H22 0.9300
C27 H27A 0.90(3)
C27 H27B 0.95(4)
C24 H24 0.9300

loop_
_geom_torsion_atom_site_label_1
_geom_torsion_atom_site_label_2
_geom_torsion_atom_site_label_3
_geom_torsion_atom_site_label_4
_geom_torsion
C7 N2 C6 C5 -176.37(14)
C9 N2 C6 C5 7.4(2)
C7 N2 C6 C1 1.10(15)
C9 N2 C6 C1 -175.12(13)
C5 C6 C1 C2 -1.6(2)
N2 C6 C1 C2 -179.45(13)
C5 C6 C1 C8 175.71(12)
N2 C6 C1 C8 -2.13(15)
C7 N2 C9 C15 -77.03(16)
C6 N2 C9 C15 98.92(17)
N2 C9 C15 C14 107.87(16)
N2 C9 C15 C10 -72.49(19)
C18 C19 C20 C21 -30.9(2)
C8 C19 C20 C21 92.90(19)
C18 C19 C20 C25 151.15(16)
C8 C19 C20 C25 -85.09(18)
C6 C1 C2 C3 1.9(2)
C8 C1 C2 C3 -174.80(15)
C2 C1 C8 C7 179.19(15)
C6 C1 C8 C7 2.21(14)
C2 C1 C8 C16 58.7(2)
C6 C1 C8 C16 -118.29(13)
C2 C1 C8 C19 -60.5(2)
C6 C1 C8 C19 122.56(13)
C20 C19 C8 C1 -43.80(18)
C18 C19 C8 C1 87.14(14)
C20 C19 C8 C7 72.44(15)
C18 C19 C8 C7 -156.61(11)
C20 C19 C8 C16 -170.00(12)
C18 C19 C8 C16 -39.05(13)
C6 N2 C7 O3 -179.74(14)
C9 N2 C7 O3 -3.0(2)
C6 N2 C7 C8 0.39(15)
C9 N2 C7 C8 177.11(11)
C1 C8 C7 O3 178.55(14)
C16 C8 C7 O3 -58.30(19)
C19 C8 C7 O3 52.94(19)
C1 C8 C7 N2 -1.57(14)
C16 C8 C7 N2 121.58(13)
C19 C8 C7 N2 -127.18(12)
O1 N1 C18 C19 140.22(16)
O2 N1 C18 C19 -42.72(19)
O1 N1 C18 C17 -100.23(18)
O2 N1 C18 C17 76.83(18)
C20 C19 C18 N1 -85.78(16)
C8 C19 C18 N1 144.71(12)
C20 C19 C18 C17 152.44(13)
C8 C19 C18 C17 22.94(15)
C1 C6 C5 C4 0.2(2)
N2 C6 C5 C4 177.44(14)
C1 C6 C5 Cl1 -179.67(10)
N2 C6 C5 Cl1 -2.4(2)
C6 C5 C4 C3 1.0(2)
Cl1 C5 C4 C3 -179.13(13)
C1 C8 C16 C17 -86.43(15)
C7 C8 C16 C17 158.12(12)
C19 C8 C16 C17 41.48(14)
C5 C4 C3 C2 -0.8(3)
C1 C2 C3 C4 -0.7(2)
C10 C15 C14 C13 0.2(3)
C9 C15 C14 C13 179.84(17)
C8 C16 C17 C26 -156.09(14)
C8 C16 C17 C18 -27.48(15)
N1 C18 C17 C26 7.5(2)
C19 C18 C17 C26 129.04(16)
N1 C18 C17 C16 -119.09(14)
C19 C18 C17 C16 2.46(16)
C14 C15 C10 C11 0.0(3)
C9 C15 C10 C11 -179.61(17)
C15 C14 C13 C12 -0.2(3)
C16 C17 C26 C27 -112.7(2)
C18 C17 C26 C27 125.5(2)
C25 C20 C21 C22 0.0(3)
C19 C20 C21 C22 -178.02(18)
C21 C20 C25 C24 -1.1(3)
C19 C20 C25 C24 176.97(19)
C14 C13 C12 C11 -0.1(3)
C13 C12 C11 C10 0.3(3)
C15 C10 C11 C12 -0.3(3)
C24 C23 C22 C21 -0.9(4)
C20 C21 C22 C23 1.0(3)
C22 C23 C24 C25 -0.3(4)
C20 C25 C24 C23 1.3(4)
